data_7030761
loop_
_publ_author_name
'Wu, Qi'
'Huang, Yin'
'Meng, Xianggao'
'Zhong, Cheng'
'Chen, Xingguo'
'Qin, Jingui'

_publ_section_title
;
 Exploration of new second-order nonlinear optical materials of the
 Cs-Hg-Br-I system.
;
_journal_issue 23
_journal_name_full 'Dalton transactions (Cambridge, England : 2003)'
_journal_page_first 8899
_journal_page_last 8904
_journal_paper_doi 10.1039/c3dt53463d
_journal_volume 43
_journal_year 2014
_chemical_formula_moiety 'Hg3 I8, H2 O, 2(Cs)'
_chemical_formula_sum 'Cs2 H2 Hg3 I8 O'
_chemical_formula_weight 1900.81
_chemical_name_systematic
; 
 ? 
;
_space_group_IT_number 8
_symmetry_cell_setting monoclinic
_symmetry_space_group_name_Hall 'C -2y'
_symmetry_space_group_name_H-M 'C 1 m 1'
_atom_sites_solution_hydrogens geom
_atom_sites_solution_primary direct
_atom_sites_solution_secondary difmap
_audit_creation_method SHELXL-97
_cell_angle_alpha 90.00
_cell_angle_beta 107.962(4)
_cell_angle_gamma 90.00
_cell_formula_units_Z 2
_cell_length_a 7.430(3)
_cell_length_b 21.644(7)
_cell_length_c 7.671(3)
_cell_measurement_reflns_used 960
_cell_measurement_temperature 296(2)
_cell_measurement_theta_max 21.93
_cell_measurement_theta_min 2.79
_cell_volume 1173.5(8)
_computing_cell_refinement 'Bruker SAINT'
_computing_data_collection 'Bruker APEX2'
_computing_data_reduction 'Bruker SAINT'
_computing_molecular_graphics 'Bruker SHELXTL'
_computing_publication_material 'Bruker SHELXTL'
_computing_structure_refinement 'SHELXL-97 (Sheldrick, 1997)'
_computing_structure_solution 'SHELXS-97 (Sheldrick, 1990)'
_diffrn_ambient_temperature 296(2)
_diffrn_measured_fraction_theta_full 0.979
_diffrn_measured_fraction_theta_max 0.98
_diffrn_measurement_device_type 'Bruker APEX-II CCD'
_diffrn_measurement_method '\f and \w scans'
_diffrn_radiation_monochromator graphite
_diffrn_radiation_source 'fine-focus sealed tube'
_diffrn_radiation_type MoK\a
_diffrn_radiation_wavelength 0.71073
_diffrn_reflns_av_R_equivalents 0.0663
_diffrn_reflns_av_sigmaI/netI 0.1053
_diffrn_reflns_limit_h_max 8
_diffrn_reflns_limit_h_min -8
_diffrn_reflns_limit_k_max 26
_diffrn_reflns_limit_k_min -26
_diffrn_reflns_limit_l_max 9
_diffrn_reflns_limit_l_min -9
_diffrn_reflns_number 3841
_diffrn_reflns_theta_full 25.49
_diffrn_reflns_theta_max 25.49
_diffrn_reflns_theta_min 1.88
_diffrn_standards_number 0
_exptl_absorpt_coefficient_mu 33.136
_exptl_absorpt_correction_T_max 0.1363
_exptl_absorpt_correction_T_min 0.0579
_exptl_absorpt_correction_type multi-scan
_exptl_absorpt_process_details 'SADABS, Sheldrick,1997'
_exptl_crystal_colour yellow
_exptl_crystal_density_diffrn 5.379
_exptl_crystal_density_method 'not measured'
_exptl_crystal_description block
_exptl_crystal_F_000 1568
_exptl_crystal_size_max 0.20
_exptl_crystal_size_mid 0.10
_exptl_crystal_size_min 0.10
_refine_diff_density_max 1.945
_refine_diff_density_min -1.970
_refine_diff_density_rms 0.344
_refine_ls_abs_structure_details 'Flack H D (1983), Acta Cryst. A39, 876-881'
_refine_ls_abs_structure_Flack 0.004(13)
_refine_ls_extinction_coef 0.00051(7)
_refine_ls_extinction_expression Fc^*^=kFc[1+0.001xFc^2^\l^3^/sin(2\q)]^-1/4^
_refine_ls_extinction_method SHELXL
_refine_ls_goodness_of_fit_ref 0.953
_refine_ls_hydrogen_treatment constr
_refine_ls_matrix_type full
_refine_ls_number_parameters 71
_refine_ls_number_reflns 1906
_refine_ls_number_restraints 2
_refine_ls_restrained_S_all 0.952
_refine_ls_R_factor_all 0.0613
_refine_ls_R_factor_gt 0.0466
_refine_ls_shift/su_max 0.000
_refine_ls_shift/su_mean 0.000
_refine_ls_structure_factor_coef Fsqd
_refine_ls_weighting_details 'calc w=1/[\s^2^(Fo^2^)+(0.0000P)^2^+0.0000P] where P=(Fo^2^+2Fc^2^)/3'
_refine_ls_weighting_scheme calc
_refine_ls_wR_factor_gt 0.1054
_refine_ls_wR_factor_ref 0.1140
_reflns_number_gt 1498
_reflns_number_total 1906
_reflns_threshold_expression >2sigma(I)
_cod_data_source_file c3dt53463d2.cif
_cod_data_source_block 2
_cod_depositor_comments
;
The following automatic conversions were performed:

'_symmetry_cell_setting' value 'Monoclinic' changed to 'monoclinic'
according to
/usr/data/users/saulius/crontab/automatic-downloads/rss-feeds/RSC/lib/dictionaries/cif_core.dic
dictionary named 'cif_core.dic' version 2.4.2 from 2011-04-26.

Automatic conversion script
Id: cif_fix_values 2281 2013-09-26 08:29:07Z andrius 

 Adding full bibliography for 7030760--7030761.cif.
;
_cod_original_cell_volume 1173.6(7)
_cod_original_sg_symbol_H-M 'C m'
_cod_database_code 7030761

loop_
_symmetry_equiv_pos_as_xyz
'x, y, z'
'x, -y, z'
'x+1/2, y+1/2, z'
'x+1/2, -y+1/2, z'

loop_
_atom_site_label
_atom_site_type_symbol
_atom_site_fract_x
_atom_site_fract_y
_atom_site_fract_z
_atom_site_U_iso_or_equiv
_atom_site_adp_type
_atom_site_occupancy
_atom_site_symmetry_multiplicity
_atom_site_calc_flag
_atom_site_refinement_flags
Hg1 Hg 0.43152(17) 0.30584(5) 0.34351(16) 0.0542(4) Uani 1 1 d .
Hg2 Hg 0.3166(2) 0.5000 0.2680(2) 0.0569(5) Uani 1 2 d S
I4 I 0.4372(4) 0.5000 0.6355(4) 0.0550(7) Uani 1 2 d S
I2 I 0.0301(2) 0.30778(7) 0.2027(2) 0.0450(5) Uani 1 1 d .
I1 I 0.5798(3) 0.30534(9) 0.7079(3) 0.0573(6) Uani 1 1 d .
I3 I 0.5279(3) 0.40186(8) 0.1504(3) 0.0480(5) Uani 1 1 d .
I5 I -0.0358(4) 0.5000 0.0374(4) 0.0528(7) Uani 1 2 d S
Cs1 Cs 0.0730(4) 0.37515(10) 0.7104(4) 0.0781(7) Uani 1 1 d .
O1 O -0.103(5) 0.5000 0.506(5) 0.113(14) Uani 1 2 d S
H1A H -0.2217 0.5000 0.4905 0.136 Uiso 1 2 d SR
H1B H -0.0884 0.5000 0.4003 0.136 Uiso 1 2 d SR

loop_
_atom_site_aniso_label
_atom_site_aniso_U_11
_atom_site_aniso_U_22
_atom_site_aniso_U_33
_atom_site_aniso_U_23
_atom_site_aniso_U_13
_atom_site_aniso_U_12
Hg1 0.0588(8) 0.0587(8) 0.0429(7) 0.0032(6) 0.0126(6) 0.0039(6)
Hg2 0.0546(11) 0.0698(12) 0.0439(10) 0.000 0.0116(9) 0.000
I4 0.0655(19) 0.0585(17) 0.0432(15) 0.000 0.0198(14) 0.000
I2 0.0383(10) 0.0457(10) 0.0493(12) 0.0127(9) 0.0109(10) 0.0008(8)
I1 0.0641(14) 0.0648(13) 0.0418(12) -0.0043(10) 0.0145(10) 0.0041(10)
I3 0.0582(11) 0.0391(10) 0.0568(12) -0.0033(8) 0.0324(10) -0.0031(8)
I5 0.0458(17) 0.0570(16) 0.0547(17) 0.000 0.0141(13) 0.000
Cs1 0.1008(18) 0.0657(14) 0.0805(17) -0.0219(12) 0.0464(14) -0.0251(12)
O1 0.07(2) 0.18(4) 0.07(3) 0.000 -0.015(19) 0.000

loop_
_atom_type_symbol
_atom_type_description
_atom_type_scat_dispersion_real
_atom_type_scat_dispersion_imag
_atom_type_scat_source
I I -0.4742 1.8119 'International Tables Vol C Tables 4.2.6.8 and 6.1.1.4'
Cs Cs -0.3680 2.1192 'International Tables Vol C Tables 4.2.6.8 and 6.1.1.4'
Hg Hg -2.3894 9.2266 'International Tables Vol C Tables 4.2.6.8 and 6.1.1.4'
O O 0.0106 0.0060 'International Tables Vol C Tables 4.2.6.8 and 6.1.1.4'
H H 0.0000 0.0000 'International Tables Vol C Tables 4.2.6.8 and 6.1.1.4'

loop_
_geom_angle_atom_site_label_1
_geom_angle_atom_site_label_2
_geom_angle_atom_site_label_3
_geom_angle
_geom_angle_site_symmetry_1
_geom_angle_site_symmetry_3
I1 Hg1 I3 118.12(8) . .
I1 Hg1 I2 116.34(7) . .
I3 Hg1 I2 101.52(7) . .
I1 Hg1 I2 108.64(7) . 4
I3 Hg1 I2 107.66(7) . 4
I2 Hg1 I2 103.26(6) . 4
I5 Hg2 I4 129.66(11) . .
I5 Hg2 I3 107.68(7) . .
I4 Hg2 I3 106.57(7) . .
I5 Hg2 I3 107.68(7) . 2_565
I4 Hg2 I3 106.57(7) . 2_565
I3 Hg2 I3 92.36(9) . 2_565
Hg2 I4 Cs1 97.45(8) . .
Hg2 I4 Cs1 97.45(8) . 2_565
Cs1 I4 Cs1 85.28(10) . 2_565
Hg1 I2 Hg1 101.77(6) . 4_455
Hg1 I2 Cs1 83.02(6) . .
Hg1 I2 Cs1 84.32(6) 4_455 .
Hg1 I2 Cs1 89.13(7) . 1_554
Hg1 I2 Cs1 138.02(7) 4_455 1_554
Cs1 I2 Cs1 137.55(7) . 1_554
Hg1 I1 Cs1 90.42(7) . 4
Hg1 I1 Cs1 94.93(8) . 1_655
Cs1 I1 Cs1 113.26(9) 4 1_655
Hg1 I1 Cs1 85.39(7) . .
Cs1 I1 Cs1 111.01(8) 4 .
Cs1 I1 Cs1 135.72(9) 1_655 .
Hg1 I3 Hg2 97.30(8) . .
Hg1 I3 Cs1 92.98(7) . 1_554
Hg2 I3 Cs1 88.35(7) . 1_554
Hg2 I5 Cs1 94.02(8) . 2_564
Hg2 I5 Cs1 94.02(8) . 1_554
Cs1 I5 Cs1 86.68(10) 2_564 1_554
O1 Cs1 I1 147.9(5) . 4_455
O1 Cs1 I5 66.4(7) . 1_556
I1 Cs1 I5 134.01(8) 4_455 1_556
O1 Cs1 I1 94.7(7) . 1_455
I1 Cs1 I1 68.38(5) 4_455 1_455
I5 Cs1 I1 83.87(7) 1_556 1_455
O1 Cs1 I4 63.3(7) . .
I1 Cs1 I4 131.78(9) 4_455 .
I5 Cs1 I4 84.76(7) 1_556 .
I1 Cs1 I4 157.81(10) 1_455 .
O1 Cs1 I3 113.7(5) . 1_556
I1 Cs1 I3 98.01(8) 4_455 1_556
I5 Cs1 I3 69.54(6) 1_556 1_556
I1 Cs1 I3 126.67(8) 1_455 1_556
I4 Cs1 I3 65.86(6) . 1_556
O1 Cs1 I1 123.5(8) . .
I1 Cs1 I1 67.34(6) 4_455 .
I5 Cs1 I1 129.13(8) 1_556 .
I1 Cs1 I1 135.72(9) 1_455 .
I4 Cs1 I1 65.19(6) . .
I3 Cs1 I1 61.07(6) 1_556 .
O1 Cs1 I2 86.2(7) . .
I1 Cs1 I2 68.60(5) 4_455 .
I5 Cs1 I2 152.01(9) 1_556 .
I1 Cs1 I2 93.40(6) 1_455 .
I4 Cs1 I2 87.79(7) . .
I3 Cs1 I2 130.70(8) 1_556 .
I1 Cs1 I2 70.26(5) . .
O1 Cs1 I2 127.5(8) . 1_556
I1 Cs1 I2 70.00(6) 4_455 1_556
I5 Cs1 I2 64.71(6) 1_556 1_556
I1 Cs1 I2 62.58(5) 1_455 1_556
I4 Cs1 I2 127.94(8) . 1_556
I3 Cs1 I2 64.32(6) 1_556 1_556
I1 Cs1 I2 101.83(8) . 1_556
I2 Cs1 I2 137.55(7) . 1_556
O1 Cs1 Cs1 32.3(5) . 2_565
I1 Cs1 Cs1 179.14(5) 4_455 2_565
I5 Cs1 Cs1 46.66(5) 1_556 2_565
I1 Cs1 Cs1 112.44(5) 1_455 2_565
I4 Cs1 Cs1 47.36(5) . 2_565
I3 Cs1 Cs1 81.72(4) 1_556 2_565
I1 Cs1 Cs1 111.83(5) . 2_565
I2 Cs1 Cs1 110.95(4) . 2_565
I2 Cs1 Cs1 110.56(4) 1_556 2_565
Cs1 O1 Cs1 115.4(10) 2_565 .
Cs1 O1 H1A 108.5 2_565 .
Cs1 O1 H1A 108.5 . .
Cs1 O1 H1B 108.3 2_565 .
Cs1 O1 H1B 108.3 . .
H1A O1 H1B 107.6 . .

loop_
_geom_bond_atom_site_label_1
_geom_bond_atom_site_label_2
_geom_bond_distance
_geom_bond_site_symmetry_2
Hg1 I1 2.670(2) .
Hg1 I3 2.772(2) .
Hg1 I2 2.842(2) .
Hg1 I2 2.870(2) 4
Hg2 I5 2.670(3) .
Hg2 I4 2.681(3) .
Hg2 I3 2.944(2) .
Hg2 I3 2.944(2) 2_565
I4 Cs1 3.989(3) .
I4 Cs1 3.989(3) 2_565
I2 Hg1 2.870(2) 4_455
I2 Cs1 4.078(3) .
I2 Cs1 4.152(3) 1_554
I1 Cs1 3.907(3) 4
I1 Cs1 3.959(4) 1_655
I1 Cs1 4.063(4) .
I3 Cs1 4.014(3) 1_554
I5 Cs1 3.937(3) 2_564
I5 Cs1 3.937(3) 1_554
Cs1 O1 3.196(17) .
Cs1 I1 3.907(3) 4_455
Cs1 I5 3.937(3) 1_556
Cs1 I1 3.959(4) 1_455
Cs1 I3 4.014(3) 1_556
Cs1 I2 4.152(3) 1_556
Cs1 Cs1 5.404(5) 2_565
O1 Cs1 3.196(17) 2_565
O1 H1A 0.8500 .
O1 H1B 0.8500 .

loop_
_geom_hbond_atom_site_label_D
_geom_hbond_atom_site_label_H
_geom_hbond_atom_site_label_A
_geom_hbond_distance_DH
_geom_hbond_distance_HA
_geom_hbond_distance_DA
_geom_hbond_angle_DHA
_geom_hbond_site_symmetry_A
O1 H1B I5 0.85 2.93 3.78(4) 179.8 .
O1 H1A I4 0.85 3.07 3.84(4) 152.3 1_455

loop_
_geom_torsion_atom_site_label_1
_geom_torsion_atom_site_label_2
_geom_torsion_atom_site_label_3
_geom_torsion_atom_site_label_4
_geom_torsion
_geom_torsion_site_symmetry_1
_geom_torsion_site_symmetry_4
I5 Hg2 I4 Cs1 43.09(6) . .
I3 Hg2 I4 Cs1 -88.08(9) . .
I3 Hg2 I4 Cs1 174.26(7) 2_565 .
I5 Hg2 I4 Cs1 -43.09(6) . 2_565
I3 Hg2 I4 Cs1 -174.26(7) . 2_565
I3 Hg2 I4 Cs1 88.08(9) 2_565 2_565
I1 Hg1 I2 Hg1 -61.61(9) . 4_455
I3 Hg1 I2 Hg1 168.77(6) . 4_455
I2 Hg1 I2 Hg1 57.28(11) 4 4_455
I1 Hg1 I2 Cs1 21.07(9) . .
I3 Hg1 I2 Cs1 -108.56(7) . .
I2 Hg1 I2 Cs1 139.96(7) 4 .
I1 Hg1 I2 Cs1 159.26(7) . 1_554
I3 Hg1 I2 Cs1 29.63(7) . 1_554
I2 Hg1 I2 Cs1 -81.85(6) 4 1_554
I3 Hg1 I1 Cs1 -148.85(8) . 4
I2 Hg1 I1 Cs1 89.99(8) . 4
I2 Hg1 I1 Cs1 -25.94(8) 4 4
I3 Hg1 I1 Cs1 -35.46(10) . 1_655
I2 Hg1 I1 Cs1 -156.62(6) . 1_655
I2 Hg1 I1 Cs1 87.45(8) 4 1_655
I3 Hg1 I1 Cs1 100.10(8) . .
I2 Hg1 I1 Cs1 -21.06(8) . .
I2 Hg1 I1 Cs1 -136.98(6) 4 .
I1 Hg1 I3 Hg2 -70.57(10) . .
I2 Hg1 I3 Hg2 57.92(8) . .
I2 Hg1 I3 Hg2 166.02(6) 4 .
I1 Hg1 I3 Cs1 -159.29(7) . 1_554
I2 Hg1 I3 Cs1 -30.79(7) . 1_554
I2 Hg1 I3 Cs1 77.30(7) 4 1_554
I5 Hg2 I3 Hg1 -87.16(9) . .
I4 Hg2 I3 Hg1 55.37(10) . .
I3 Hg2 I3 Hg1 163.43(4) 2_565 .
I5 Hg2 I3 Cs1 5.63(8) . 1_554
I4 Hg2 I3 Cs1 148.16(7) . 1_554
I3 Hg2 I3 Cs1 -103.77(7) 2_565 1_554
I4 Hg2 I5 Cs1 136.53(5) . 2_564
I3 Hg2 I5 Cs1 -92.70(7) . 2_564
I3 Hg2 I5 Cs1 5.75(8) 2_565 2_564
I4 Hg2 I5 Cs1 -136.53(5) . 1_554
I3 Hg2 I5 Cs1 -5.75(8) . 1_554
I3 Hg2 I5 Cs1 92.70(7) 2_565 1_554
Hg2 I4 Cs1 O1 -62.3(7) . .
Cs1 I4 Cs1 O1 34.6(7) 2_565 .
Hg2 I4 Cs1 I1 82.94(13) . 4_455
Cs1 I4 Cs1 I1 179.86(7) 2_565 4_455
Hg2 I4 Cs1 I5 -128.44(7) . 1_556
Cs1 I4 Cs1 I5 -31.52(9) 2_565 1_556
Hg2 I4 Cs1 I1 -69.0(2) . 1_455
Cs1 I4 Cs1 I1 27.9(3) 2_565 1_455
Hg2 I4 Cs1 I3 161.65(8) . 1_556
Cs1 I4 Cs1 I3 -101.43(7) 2_565 1_556
Hg2 I4 Cs1 I1 93.79(7) . .
Cs1 I4 Cs1 I1 -169.29(7) 2_565 .
Hg2 I4 Cs1 I2 24.55(8) . .
Cs1 I4 Cs1 I2 121.47(6) 2_565 .
Hg2 I4 Cs1 I2 179.54(8) . 1_556
Cs1 I4 Cs1 I2 -83.54(11) 2_565 1_556
Hg2 I4 Cs1 Cs1 -96.92(8) . 2_565
Hg1 I1 Cs1 O1 -57.4(6) . .
Cs1 I1 Cs1 O1 -146.1(6) 4 .
Cs1 I1 Cs1 O1 34.9(7) 1_655 .
Hg1 I1 Cs1 I1 88.11(6) . 4_455
Cs1 I1 Cs1 I1 -0.56(11) 4 4_455
Cs1 I1 Cs1 I1 -179.55(9) 1_655 4_455
Hg1 I1 Cs1 I5 -142.76(10) . 1_556
Cs1 I1 Cs1 I5 128.56(8) 4 1_556
Cs1 I1 Cs1 I5 -50.42(19) 1_655 1_556
Hg1 I1 Cs1 I1 87.66(13) . 1_455
Cs1 I1 Cs1 I1 -1.01(19) 4 1_455
Cs1 I1 Cs1 I1 180.0 1_655 1_455
Hg1 I1 Cs1 I4 -83.14(8) . .
Cs1 I1 Cs1 I4 -171.81(8) 4 .
Cs1 I1 Cs1 I4 9.20(14) 1_655 .
Hg1 I1 Cs1 I3 -158.11(7) . 1_556
Cs1 I1 Cs1 I3 113.22(8) 4 1_556
Cs1 I1 Cs1 I3 -65.77(13) 1_655 1_556
Hg1 I1 Cs1 I2 13.79(6) . .
Cs1 I1 Cs1 I2 -74.88(9) 4 .
Cs1 I1 Cs1 I2 106.13(12) 1_655 .
Hg1 I1 Cs1 I2 150.33(6) . 1_556
Cs1 I1 Cs1 I2 61.66(9) 4 1_556
Cs1 I1 Cs1 I2 -117.33(12) 1_655 1_556
Hg1 I1 Cs1 Cs1 -91.60(5) . 2_565
Cs1 I1 Cs1 Cs1 179.72(5) 4 2_565
Cs1 I1 Cs1 Cs1 0.73(14) 1_655 2_565
Hg1 I2 Cs1 O1 114.7(7) . .
Hg1 I2 Cs1 O1 -142.6(7) 4_455 .
Cs1 I2 Cs1 O1 33.7(7) 1_554 .
Hg1 I2 Cs1 I1 -85.60(6) . 4_455
Hg1 I2 Cs1 I1 17.03(5) 4_455 4_455
Cs1 I2 Cs1 I1 -166.60(11) 1_554 4_455
Hg1 I2 Cs1 I5 125.88(16) . 1_556
Hg1 I2 Cs1 I5 -131.49(17) 4_455 1_556
Cs1 I2 Cs1 I5 44.9(3) 1_554 1_556
Hg1 I2 Cs1 I1 -150.79(7) . 1_455
Hg1 I2 Cs1 I1 -48.16(6) 4_455 1_455
Cs1 I2 Cs1 I1 128.21(10) 1_554 1_455
Hg1 I2 Cs1 I4 51.39(7) . .
Hg1 I2 Cs1 I4 154.03(7) 4_455 .
Cs1 I2 Cs1 I4 -29.61(16) 1_554 .
Hg1 I2 Cs1 I3 -3.64(10) . 1_556
Hg1 I2 Cs1 I3 99.00(9) 4_455 1_556
Cs1 I2 Cs1 I3 -84.63(16) 1_554 1_556
Hg1 I2 Cs1 I1 -13.00(5) . .
Hg1 I2 Cs1 I1 89.64(6) 4_455 .
Cs1 I2 Cs1 I1 -94.00(13) 1_554 .
Hg1 I2 Cs1 I2 -99.00(12) . 1_556
Hg1 I2 Cs1 I2 3.63(14) 4_455 1_556
Cs1 I2 Cs1 I2 180.0 1_554 1_556
Hg1 I2 Cs1 Cs1 93.60(4) . 2_565
Hg1 I2 Cs1 Cs1 -163.76(4) 4_455 2_565
Cs1 I2 Cs1 Cs1 12.61(14) 1_554 2_565
I1 Cs1 O1 Cs1 -178.40(10) 4_455 2_565
I5 Cs1 O1 Cs1 44.8(11) 1_556 2_565
I1 Cs1 O1 Cs1 126.0(13) 1_455 2_565
I4 Cs1 O1 Cs1 -51.5(10) . 2_565
I3 Cs1 O1 Cs1 -7.7(17) 1_556 2_565
I1 Cs1 O1 Cs1 -77.7(15) . 2_565
I2 Cs1 O1 Cs1 -140.9(13) . 2_565
I2 Cs1 O1 Cs1 67.3(16) 1_556 2_565
